data_8100615
loop_
_publ_author_name
'Griesbeck, Axel G.'
'Oelgem\"oller, Michael'
'Lex, Johann'

_publ_section_title
;
Crystal structure of (4bS,9S)4b-hydroxy-11,13-dioxo-4b,7,8,9,10,11,
12,13-octahydro-5H-6-thia-10,12a-diaza-cyclodeca[a]indene-9-carboxylic 
acid methyl ester, C~16~H~18~N~2~O~5~S, with a remarkable short 
S&#x00B7;&#x00B7;&#x00B7;H contact of 2.61 \%A
;
_journal_issue 2
_journal_name_full 'Zeitschrift f\"ur Kristallographie - New Crystal Structures'
_journal_page_first 235
_journal_page_last 236
_journal_volume 217
_journal_year 2002
_chemical_formula_structural 'C16 H18 N2 O5 S1'
_chemical_formula_sum 'C16 H18 N2 O5 S'
_chemical_formula_weight 350.38
_chemical_melting_point 472.0(10)
_space_group_IT_number 4
_symmetry_cell_setting monoclinic
_symmetry_space_group_name_Hall 'P 2yb'
_symmetry_space_group_name_H-M 'P 1 21 1'
_cell_angle_alpha 90.00
_cell_angle_beta 109.95(1)
_cell_angle_gamma 90.00
_cell_formula_units_Z 2
_cell_length_a 10.390(1)
_cell_length_b 7.105(1)
_cell_length_c 11.639(1)
_cell_measurement_temperature 293(2)
_cell_volume 807.64(15)
_diffrn_ambient_temperature 293(2)
_exptl_crystal_density_diffrn 1.441
_cod_depositor_comments
;
The following automatic conversions were performed:

'_chemical_melting_point' value '471-473' was changed to '472.0(10)'
- the average value was taken and precision was estimated.

Automatic conversion script
Id: cif_fix_values 1646 2011-03-28 12:23:43Z adriana 
;
_cod_original_sg_symbol_H-M 'P 21'
_cod_original_formula_sum 'C16 H18 N2 O5 S1'
_cod_database_code 8100615

loop_
_symmetry_equiv_pos_as_xyz
'x, y, z'
'-x, y+1/2, -z'

loop_
_atom_site_label
_atom_site_type_symbol
_atom_site_fract_x
_atom_site_fract_y
_atom_site_fract_z
_atom_site_U_iso_or_equiv
_atom_site_adp_type
_atom_site_occupancy
_atom_site_symmetry_multiplicity
_atom_site_calc_flag
_atom_site_refinement_flags
_atom_site_disorder_assembly
_atom_site_disorder_group
C1 C 0.6152(4) 1.0526(6) 0.4151(3) 0.0506(12) Uani 1 2 d . . .
H1 H 0.637(4) 1.185(6) 0.430(3) 0.067(12) Uiso 1 2 d . . .
C2 C 0.7011(5) 0.9111(7) 0.4771(4) 0.0591(13) Uani 1 2 d . . .
H2 H 0.788(5) 0.938(7) 0.538(4) 0.110(18) Uiso 1 2 d . . .
C3 C 0.6649(5) 0.7243(6) 0.4542(4) 0.0545(13) Uani 1 2 d . . .
H3 H 0.729(4) 0.622(5) 0.501(3) 0.059(12) Uiso 1 2 d . . .
C4 C 0.5386(4) 0.6738(6) 0.3695(3) 0.0463(11) Uani 1 2 d . . .
H4 H 0.507(3) 0.539(4) 0.356(2) 0.024(8) Uiso 1 2 d . . .
C4A C 0.4525(3) 0.8151(5) 0.3081(3) 0.0319(9) Uani 1 2 d . . .
C4B C 0.3108(3) 0.8022(5) 0.2138(3) 0.0300(9) Uani 1 2 d . . .
C5 C 0.3086(4) 0.6980(5) 0.0980(3) 0.0378(11) Uani 1 2 d . . .
H5A H 0.215(4) 0.708(4) 0.040(3) 0.039(10) Uiso 1 2 d . . .
H5B H 0.319(3) 0.554(5) 0.115(3) 0.050(10) Uiso 1 2 d . . .
S6 S 0.43486(10) 0.78841(12) 0.03787(8) 0.0443(3) Uani 1 2 d . . .
C7 C 0.3544(6) 0.7491(6) -0.1264(3) 0.0543(13) Uani 1 2 d . . .
H7A H 0.429(4) 0.785(6) -0.157(3) 0.071(14) Uiso 1 2 d . . .
H7B H 0.354(4) 0.606(6) -0.135(3) 0.071(12) Uiso 1 2 d . . .
C8 C 0.2227(5) 0.8481(6) -0.1931(4) 0.0478(14) Uani 1 2 d . . .
H8A H 0.148(4) 0.810(5) -0.173(2) 0.029(11) Uiso 1 2 d . . .
H8B H 0.200(3) 0.826(5) -0.280(3) 0.043(9) Uiso 1 2 d . . .
C9 C 0.2201(5) 1.0588(5) -0.1770(3) 0.0380(11) Uani 1 2 d . . .
H9 H 0.304(3) 1.106(4) -0.182(2) 0.007(9) Uiso 1 2 d . . .
N10 N 0.2193(5) 1.1107(4) -0.0565(3) 0.0354(10) Uani 1 2 d . . .
H(N) H 0.302(4) 1.106(5) -0.004(3) 0.038(12) Uiso 1 2 d . . .
C11 C 0.1142(6) 1.0713(5) -0.0208(3) 0.0366(12) Uani 1 2 d . . .
C12 C 0.1404(5) 1.0678(6) 0.1167(3) 0.0403(11) Uani 1 2 d . . .
H12A H 0.131(3) 1.192(5) 0.138(3) 0.052(11) Uiso 1 2 d . . .
H12B H 0.062(4) 0.990(5) 0.130(3) 0.041(11) Uiso 1 2 d . . .
N12A N 0.2753(3) 1.0039(3) 0.1898(2) 0.0331(8) Uani 1 2 d . . .
C13 C 0.3780(4) 1.1204(5) 0.2538(3) 0.0358(10) Uani 1 2 d . . .
C13A C 0.4909(4) 1.0011(5) 0.3303(3) 0.0339(10) Uani 1 2 d . . .
C14 C 0.1060(4) 1.1538(5) -0.2798(3) 0.0427(10) Uani 1 2 d . . .
C15 C -0.0003(7) 1.4412(9) -0.3585(5) 0.0687(15) Uani 1 2 d . . .
H15A H 0.024(5) 1.446(7) -0.427(4) 0.103(18) Uiso 1 2 d . . .
H15B H -0.005(6) 1.558(8) -0.341(5) 0.13(3) Uiso 1 2 d . . .
H15C H -0.084(5) 1.370(7) -0.394(4) 0.087(18) Uiso 1 2 d . . .
O1 O 0.2219(3) 0.7153(3) 0.2654(2) 0.0438(8) Uani 1 2 d . . .
H(O) H 0.149(6) 0.649(9) 0.202(5) 0.13(2) Uiso 1 2 d . . .
O2 O -0.0013(3) 1.0353(4) -0.0922(2) 0.0526(9) Uani 1 2 d . . .
O3 O 0.3731(3) 1.2930(4) 0.2465(2) 0.0644(8) Uani 1 2 d . . .
O4 O 0.0412(3) 1.0757(4) -0.3710(2) 0.0686(9) Uani 1 2 d . . .
O5 O 0.0968(3) 1.3369(3) -0.2579(2) 0.0529(8) Uani 1 2 d . . .

loop_
_atom_site_aniso_label
_atom_site_aniso_U_11
_atom_site_aniso_U_22
_atom_site_aniso_U_33
_atom_site_aniso_U_23
_atom_site_aniso_U_13
_atom_site_aniso_U_12
C1 0.049(4) 0.057(3) 0.042(2) -0.010(2) 0.010(2) -0.020(2)
C2 0.038(4) 0.092(4) 0.042(2) -0.007(2) 0.006(2) -0.012(3)
C3 0.041(4) 0.070(3) 0.045(2) 0.005(2) 0.004(2) 0.007(2)
C4 0.041(3) 0.044(2) 0.051(2) 0.0053(18) 0.012(2) 0.004(2)
C4A 0.025(3) 0.037(2) 0.0317(16) 0.0038(15) 0.0071(15) -0.0003(17)
C4B 0.024(3) 0.0293(16) 0.0343(17) -0.0006(16) 0.0075(16) -0.0048(18)
C5 0.032(3) 0.0324(19) 0.043(2) -0.0045(16) 0.004(2) -0.0017(18)
S6 0.0346(8) 0.0510(5) 0.0463(5) -0.0016(5) 0.0125(4) 0.0052(5)
C7 0.051(4) 0.062(3) 0.049(2) -0.003(2) 0.017(2) 0.018(2)
C8 0.043(4) 0.061(3) 0.040(2) -0.0093(18) 0.015(2) -0.002(2)
C9 0.029(4) 0.054(2) 0.033(2) -0.0026(16) 0.0136(18) -0.006(2)
N10 0.021(3) 0.0501(18) 0.0317(18) 0.0027(13) 0.0050(19) 0.0006(17)
C11 0.028(4) 0.0385(19) 0.041(2) 0.0035(16) 0.009(2) 0.006(2)
C12 0.037(4) 0.048(2) 0.039(2) 0.0053(17) 0.016(2) 0.014(2)
N12A 0.028(2) 0.0322(15) 0.0339(15) -0.0013(12) 0.0043(14) 0.0049(14)
C13 0.045(3) 0.031(2) 0.034(2) -0.0010(16) 0.0172(19) -0.0022(18)
C13A 0.030(3) 0.041(2) 0.0299(17) -0.0016(15) 0.0099(17) -0.0079(18)
C14 0.036(3) 0.063(3) 0.031(2) -0.0013(18) 0.013(2) -0.004(2)
C15 0.077(5) 0.072(4) 0.044(3) 0.021(3) 0.004(3) 0.007(3)
O1 0.034(2) 0.0497(15) 0.0457(14) 0.0043(12) 0.0114(14) -0.0101(14)
O2 0.025(2) 0.079(2) 0.0486(16) 0.0041(15) 0.0061(15) 0.0034(16)
O3 0.084(2) 0.0317(14) 0.0706(17) -0.0005(15) 0.0171(15) -0.0054(16)
O4 0.063(2) 0.085(2) 0.0372(16) -0.0156(14) -0.0093(14) 0.0032(17)
O5 0.054(2) 0.0597(19) 0.0357(13) 0.0078(12) 0.0032(12) 0.0000(13)

loop_
_geom_bond_atom_site_label_1
_geom_bond_atom_site_label_2
_geom_bond_distance
_geom_bond_site_symmetry_2
_geom_bond_publ_flag
C1 C2 1.374(6) . ?
C1 C13A 1.381(5) . ?
C2 C3 1.381(6) . ?
C3 C4 1.393(5) . ?
C4 C4A 1.372(5) . ?
C4A C13A 1.379(5) . ?
C4A C4B 1.509(4) . ?
C4B O1 1.405(4) . ?
C4B N12A 1.483(4) . ?
C4B C5 1.531(5) . ?
C5 S6 1.803(4) . ?
S6 C7 1.828(4) . ?
C7 C8 1.499(6) . ?
C8 C9 1.510(5) . ?
C9 N10 1.452(4) . ?
C9 C14 1.525(5) . ?
N10 C11 1.325(4) . ?
C11 O2 1.231(5) . ?
C11 C12 1.529(5) . ?
C12 N12A 1.442(5) . ?
N12A C13 1.356(4) . ?
C13 O3 1.229(4) . ?
C13 C13A 1.475(5) . ?
C14 O4 1.183(4) . ?
C14 O5 1.336(4) . ?
C15 O5 1.460(5) . ?

loop_
_cod_related_entry_id
_cod_related_entry_database
_cod_related_entry_code
1 ChemSpider 21183687
